data_4079906
loop_
_publ_author_name
'\<Simon, Petr'
'Jambor, Roman'
'R\%u\<zi\<cka, Ale\<s'
'Dost\'al, Libor'

_publ_section_title
;
 Oxidative Addition of Diphenyldichalcogenides PhEEPh (E = S, Se, Te) to
 Low-Valent CN- and NCN-Chelated Organoantimony and Organobismuth
 Compounds
;
_journal_issue 1
_journal_name_full Organometallics
_journal_page_first 239
_journal_paper_doi 10.1021/om3010383
_journal_volume 32
_journal_year 2013
_chemical_formula_moiety 'C44 H49 Bi N2 Te'
_chemical_formula_sum 'C44 H49 Bi N2 Te'
_chemical_formula_weight 942.43
_chemical_name_systematic
;
 ?
;
_space_group_crystal_system triclinic
_space_group_IT_number 2
_space_group_name_Hall '-P 1'
_space_group_name_H-M_alt 'P -1'
_symmetry_space_group_name_Hall '-P 1'
_symmetry_space_group_name_H-M 'P -1'
_atom_sites_solution_hydrogens mixed
_audit_creation_method SHELXL-2012
_cell_angle_alpha 112.146(5)
_cell_angle_beta 96.641(5)
_cell_angle_gamma 92.567(4)
_cell_formula_units_Z 2
_cell_length_a 11.4600(3)
_cell_length_b 13.2141(10)
_cell_length_c 14.0410(8)
_cell_measurement_reflns_used 38036
_cell_measurement_temperature 150(1)
_cell_measurement_theta_max 27.5
_cell_measurement_theta_min 1
_cell_volume 1947.2(2)
_computing_cell_refinement 'COLLECT and DENZO'
_computing_data_collection 'COLLECT (Hooft, 1998) and DENZO (Otwinowski & Minor, 1997)'
_computing_data_reduction 'COLLECT and DENZO'
_computing_molecular_graphics 'PLATON (Spek, 2003)'
_computing_publication_material 'SHELXL-97 (Sheldrick, 2008)'
_computing_structure_refinement 'SHELXL-2012 (Sheldrick, 2012)'
_computing_structure_solution 'SIR92 (Altomare et al., 1994)'
_diffrn_ambient_temperature 150(1)
_diffrn_detector_area_resol_mean 9.091
_diffrn_measured_fraction_theta_full 0.992
_diffrn_measured_fraction_theta_max 0.991
_diffrn_measurement_device_type 'Bruker Nonius KappaCCD area detector'
_diffrn_measurement_method '\f and \w scans to fill the Ewald sphere'
_diffrn_radiation_monochromator graphite
_diffrn_radiation_source 'fine-focus sealed tube'
_diffrn_radiation_type MoK\a
_diffrn_radiation_wavelength 0.71073
_diffrn_reflns_av_R_equivalents 0.0594
_diffrn_reflns_Laue_measured_fraction_full 0.992
_diffrn_reflns_Laue_measured_fraction_max 0.991
_diffrn_reflns_limit_h_max 14
_diffrn_reflns_limit_h_min -14
_diffrn_reflns_limit_k_max 16
_diffrn_reflns_limit_k_min -16
_diffrn_reflns_limit_l_max 17
_diffrn_reflns_limit_l_min -17
_diffrn_reflns_number 35782
_diffrn_reflns_point_group_measured_fraction_full 0.992
_diffrn_reflns_point_group_measured_fraction_max 0.991
_diffrn_reflns_theta_full 25.242
_diffrn_reflns_theta_max 26.371
_diffrn_reflns_theta_min 4.084
_diffrn_standards_number 0
_exptl_absorpt_coefficient_mu 5.293
_exptl_absorpt_correction_T_max 0.800
_exptl_absorpt_correction_T_min 0.521
_exptl_absorpt_correction_type integration
_exptl_absorpt_process_details
;
Gaussian integration (Coppens, 1970)
;
_exptl_crystal_colour yellow
_exptl_crystal_density_diffrn 1.607
_exptl_crystal_density_method 'not measured'
_exptl_crystal_description plate
_exptl_crystal_F_000 924
_exptl_crystal_size_max 0.32
_exptl_crystal_size_mid 0.15
_exptl_crystal_size_min 0.05
_refine_diff_density_max 1.226
_refine_diff_density_min -1.312
_refine_diff_density_rms 0.128
_refine_ls_extinction_method none
_refine_ls_goodness_of_fit_ref 1.095
_refine_ls_hydrogen_treatment constr
_refine_ls_matrix_type full
_refine_ls_number_parameters 442
_refine_ls_number_reflns 7909
_refine_ls_number_restraints 28
_refine_ls_restrained_S_all 1.096
_refine_ls_R_factor_all 0.0436
_refine_ls_R_factor_gt 0.0303
_refine_ls_shift/su_max 0.002
_refine_ls_shift/su_mean 0.000
_refine_ls_structure_factor_coef Fsqd
_refine_ls_weighting_details
;
 w=1/[\s^2^(Fo^2^)+(0.0168P)^2^+4.0323P]
 where P=(Fo^2^+2Fc^2^)/3
;
_refine_ls_weighting_scheme calc
_refine_ls_wR_factor_gt 0.0562
_refine_ls_wR_factor_ref 0.0614
_reflns_Friedel_coverage 0.000
_reflns_number_gt 6778
_reflns_number_total 7909
_reflns_threshold_expression 'I > 2\s(I)'
_cod_data_source_file om3010383_si_002.cif
_cod_data_source_block 8
_cod_original_cell_volume 1947.14(19)
_cod_database_code 4079906
_shelx_space_group_comment
;
The symmetry employed for this shelxl refinement is uniquely defined
by the following loop, which should always be used as a source of
symmetry information in preference to the above space-group names.
They are only intended as comments.
;
_diffrn_reflns_sigmai/neti 0.0410
_shelxl_version_number 2012-4

loop_
_space_group_symop_operation_xyz
'x, y, z'
'-x, -y, -z'

loop_
_atom_site_label
_atom_site_type_symbol
_atom_site_fract_x
_atom_site_fract_y
_atom_site_fract_z
_atom_site_U_iso_or_equiv
_atom_site_adp_type
_atom_site_occupancy
_atom_site_site_symmetry_order
_atom_site_calc_flag
_atom_site_refinement_flags
_atom_site_disorder_assembly
_atom_site_disorder_group
Bi1 Bi 0.669876(14) 0.312931(13) 0.322614(12) 0.02003(5) Uani 1 1 d D . .
Te1 Te 0.53338(3) 0.12403(2) 0.32666(2) 0.02728(7) Uani 1 1 d D . .
N1 N 0.7122(3) 0.5017(3) 0.2783(3) 0.0251(8) Uani 1 1 d D . .
N2 N 0.8307(3) 0.1512(3) 0.1991(3) 0.0289(8) Uani 1 1 d D . .
C1 C 0.5143(3) 0.4193(3) 0.3497(3) 0.0208(8) Uani 1 1 d D . .
C2 C 0.5178(4) 0.5136(3) 0.3268(3) 0.0235(9) Uani 1 1 d D . .
C3 C 0.4211(4) 0.5769(4) 0.3397(4) 0.0290(10) Uani 1 1 d D . .
H3 H 0.4223 0.6386 0.3230 0.035 Uiso 1 1 d RD . .
C4 C 0.3238(4) 0.5482(4) 0.3767(4) 0.0330(11) Uani 1 1 d D . .
H4 H 0.2601 0.5903 0.3851 0.040 Uiso 1 1 d RD . .
C5 C 0.3220(4) 0.4567(4) 0.4013(4) 0.0326(11) Uani 1 1 d D . .
H5 H 0.2571 0.4375 0.4272 0.039 Uiso 1 1 d RD . .
C6 C 0.4158(4) 0.3927(4) 0.3874(3) 0.0250(9) Uani 1 1 d D . .
H6 H 0.4132 0.3310 0.4042 0.030 Uiso 1 1 d RD . .
C7 C 0.6187(4) 0.5507(4) 0.2912(3) 0.0272(10) Uani 1 1 d D . .
H7 H 0.6150 0.6140 0.2773 0.033 Uiso 1 1 d RD . .
C8 C 0.8093(4) 0.5492(4) 0.2479(4) 0.0268(10) Uani 1 1 d D . .
C9 C 0.9032(4) 0.6092(4) 0.3258(4) 0.0287(10) Uani 1 1 d D . .
C10 C 0.9984(4) 0.6547(4) 0.2976(4) 0.0398(12) Uani 1 1 d D . .
H10 H 1.0606 0.6958 0.3481 0.048 Uiso 1 1 d RD . .
C11 C 1.0010(5) 0.6405(5) 0.1960(5) 0.0485(14) Uani 1 1 d D . .
H11 H 1.0652 0.6716 0.1783 0.058 Uiso 1 1 d RD . .
C12 C 0.9094(5) 0.5798(5) 0.1200(4) 0.0463(14) Uani 1 1 d D . .
H12 H 0.9138 0.5699 0.0514 0.056 Uiso 1 1 d RD . .
C13 C 0.8112(4) 0.5330(4) 0.1435(4) 0.0327(10) Uani 1 1 d D . .
C14 C 0.8977(4) 0.6265(4) 0.4390(4) 0.0309(10) Uani 1 1 d D . .
H14 H 0.8536 0.5614 0.4393 0.037 Uiso 1 1 d RD . .
C15 C 0.8313(5) 0.7261(4) 0.4917(4) 0.0410(12) Uani 1 1 d D . .
H15A H 0.8295 0.7357 0.5628 0.049 Uiso 1 1 d RD . .
H15B H 0.7520 0.7144 0.4562 0.049 Uiso 1 1 d RD . .
H15C H 0.8707 0.7905 0.4893 0.049 Uiso 1 1 d RD . .
C16 C 1.0191(5) 0.6390(5) 0.5026(4) 0.0490(14) Uani 1 1 d D . .
H16A H 1.0624 0.5782 0.4688 0.059 Uiso 1 1 d RD . .
H16B H 1.0095 0.6419 0.5706 0.059 Uiso 1 1 d RD . .
H16C H 1.0615 0.7060 0.5087 0.059 Uiso 1 1 d RD . .
C17 C 0.7130(5) 0.4663(5) 0.0582(4) 0.0434(13) Uani 1 1 d DU . .
H17 H 0.6499 0.4434 0.0916 0.052 Uiso 1 1 calc RD . .
C18 C 0.6589(8) 0.5364(8) 0.0023(8) 0.113(3) Uani 1 1 d DU . .
H18A H 0.6360 0.6038 0.0534 0.169 Uiso 1 1 calc RD . .
H18B H 0.5891 0.4950 -0.0465 0.169 Uiso 1 1 calc RD . .
H18C H 0.7170 0.5552 -0.0359 0.169 Uiso 1 1 calc RD . .
C19 C 0.7552(7) 0.3631(7) -0.0165(6) 0.089(3) Uani 1 1 d DU . .
H19A H 0.8153 0.3830 -0.0524 0.134 Uiso 1 1 calc RD . .
H19B H 0.6884 0.3187 -0.0676 0.134 Uiso 1 1 calc RD . .
H19C H 0.7893 0.3207 0.0221 0.134 Uiso 1 1 calc RD . .
C20 C 0.6008(4) 0.2280(3) 0.1495(3) 0.0233(9) Uani 1 1 d D . .
C21 C 0.6568(4) 0.1458(4) 0.0806(3) 0.0277(10) Uani 1 1 d D . .
C22 C 0.6056(4) 0.0941(4) -0.0239(3) 0.0344(11) Uani 1 1 d D . .
H22 H 0.6443 0.0405 -0.0699 0.041 Uiso 1 1 d RD . .
C23 C 0.4998(4) 0.1222(4) -0.0588(4) 0.0373(12) Uani 1 1 d D . .
H23 H 0.4664 0.0870 -0.1280 0.045 Uiso 1 1 d RD . .
C24 C 0.4437(4) 0.2023(4) 0.0084(4) 0.0359(11) Uani 1 1 d D . .
H24 H 0.3727 0.2223 -0.0154 0.043 Uiso 1 1 d RD . .
C25 C 0.4934(4) 0.2544(4) 0.1132(3) 0.0308(10) Uani 1 1 d D . .
H25 H 0.4536 0.3071 0.1590 0.037 Uiso 1 1 d RD . .
C26 C 0.7717(4) 0.1116(4) 0.1084(4) 0.0346(11) Uani 1 1 d D . .
H26 H 0.8046 0.0592 0.0560 0.041 Uiso 1 1 d RD . .
C27 C 0.9453(4) 0.1158(4) 0.2140(3) 0.0300(10) Uani 1 1 d D A .
C28 C 0.9599(4) 0.0431(4) 0.2641(3) 0.0301(10) Uani 1 1 d D . .
C29 C 1.0721(4) 0.0103(4) 0.2796(4) 0.0394(12) Uani 1 1 d D . .
H29 H 1.0824 -0.0401 0.3108 0.047 Uiso 1 1 d RD . .
C30 C 1.1665(4) 0.0504(5) 0.2485(4) 0.0457(14) Uani 1 1 d D . .
H30 H 1.2407 0.0277 0.2595 0.055 Uiso 1 1 d RD . .
C31 C 1.1519(5) 0.1245(5) 0.2013(4) 0.0445(13) Uani 1 1 d D A .
H31 H 1.2171 0.1526 0.1822 0.053 Uiso 1 1 d RD . .
C32 C 1.0408(4) 0.1589(4) 0.1817(3) 0.0348(11) Uani 1 1 d D . .
C33 C 0.8534(4) -0.0044(4) 0.2954(4) 0.0333(11) Uani 1 1 d D . .
H33 H 0.7939 0.0484 0.3063 0.040 Uiso 1 1 d RD . .
C34 C 0.8820(5) -0.0229(5) 0.3956(4) 0.0487(14) Uani 1 1 d D . .
H34A H 0.8104 -0.0429 0.4162 0.058 Uiso 1 1 d RD . .
H34B H 0.9212 0.0431 0.4493 0.058 Uiso 1 1 d RD . .
H34C H 0.9327 -0.0810 0.3844 0.058 Uiso 1 1 d RD . .
C35 C 0.7991(5) -0.1097(5) 0.2090(4) 0.0477(14) Uani 1 1 d D . .
H35A H 0.7723 -0.0955 0.1483 0.057 Uiso 1 1 d RD . .
H35B H 0.7336 -0.1397 0.2301 0.057 Uiso 1 1 d RD . .
H35C H 0.8575 -0.1612 0.1933 0.057 Uiso 1 1 d RD . .
C36A C 1.0260(5) 0.2402(4) 0.1299(4) 0.0416(12) Uani 0.278(7) 1 d PD A 1
H36A H 0.9568 0.2153 0.0734 0.050 Uiso 0.278(7) 1 calc PRD A 1
C37A C 1.012(2) 0.3537(10) 0.2133(14) 0.072(3) Uani 0.278(7) 1 d PD A 1
H37A H 1.0017 0.4070 0.1805 0.109 Uiso 0.278(7) 1 calc PRD A 1
H37B H 1.0823 0.3778 0.2658 0.109 Uiso 0.278(7) 1 calc PRD A 1
H37C H 0.9424 0.3483 0.2465 0.109 Uiso 0.278(7) 1 calc PRD A 1
C38A C 1.1414(15) 0.2570(18) 0.0872(17) 0.075(3) Uani 0.278(7) 1 d PD A 1
H38A H 1.1315 0.3096 0.0536 0.112 Uiso 0.278(7) 1 calc PRD A 1
H38B H 1.1587 0.1867 0.0365 0.112 Uiso 0.278(7) 1 calc PRD A 1
H38C H 1.2068 0.2854 0.1447 0.112 Uiso 0.278(7) 1 calc PRD A 1
C36B C 1.0260(5) 0.2402(4) 0.1299(4) 0.0416(12) Uani 0.722(7) 1 d PD A 2
H36B H 0.9429 0.2598 0.1333 0.050 Uiso 0.722(7) 1 calc PR A 2
C37B C 1.1043(9) 0.3466(6) 0.1836(8) 0.072(3) Uani 0.722(7) 1 d PD A 2
H37D H 1.0893 0.3946 0.1457 0.109 Uiso 0.722(7) 1 calc PRD A 2
H37E H 1.1873 0.3312 0.1851 0.109 Uiso 0.722(7) 1 calc PRD A 2
H37F H 1.0873 0.3829 0.2548 0.109 Uiso 0.722(7) 1 calc PRD A 2
C38B C 1.0388(10) 0.1895(8) 0.0146(5) 0.075(3) Uani 0.722(7) 1 d PD A 2
H38D H 1.0281 0.2447 -0.0159 0.112 Uiso 0.722(7) 1 calc PRD A 2
H38E H 0.9789 0.1271 -0.0212 0.112 Uiso 0.722(7) 1 calc PRD A 2
H38F H 1.1176 0.1643 0.0069 0.112 Uiso 0.722(7) 1 calc PRD A 2
C39 C 0.5649(4) 0.1446(3) 0.4851(3) 0.0260(9) Uani 1 1 d D . .
C40 C 0.6784(4) 0.1592(4) 0.5384(4) 0.0299(10) Uani 1 1 d D . .
H40 H 0.7431 0.1660 0.5063 0.036 Uiso 1 1 d RD . .
C41 C 0.6949(5) 0.1644(4) 0.6394(4) 0.0391(12) Uani 1 1 d D . .
H41 H 0.7711 0.1742 0.6746 0.047 Uiso 1 1 d RD . .
C42 C 0.5996(5) 0.1541(4) 0.6887(4) 0.0438(13) Uani 1 1 d D . .
H42 H 0.6105 0.1566 0.7562 0.053 Uiso 1 1 d RD . .
C43 C 0.4869(5) 0.1401(4) 0.6349(4) 0.0378(12) Uani 1 1 d D . .
H43 H 0.4219 0.1331 0.6667 0.045 Uiso 1 1 d RD . .
C44 C 0.4696(4) 0.1358(4) 0.5355(4) 0.0307(10) Uani 1 1 d D . .
H44 H 0.3931 0.1271 0.5013 0.037 Uiso 1 1 d RD . .

loop_
_atom_site_aniso_label
_atom_site_aniso_U_11
_atom_site_aniso_U_22
_atom_site_aniso_U_33
_atom_site_aniso_U_23
_atom_site_aniso_U_13
_atom_site_aniso_U_12
Bi1 0.01861(8) 0.02123(9) 0.01940(8) 0.00663(6) 0.00303(5) 0.00335(6)
Te1 0.03187(16) 0.02213(16) 0.02693(15) 0.00856(12) 0.00490(12) -0.00043(12)
N1 0.0221(19) 0.0245(19) 0.0291(19) 0.0097(16) 0.0079(15) 0.0001(15)
N2 0.025(2) 0.036(2) 0.027(2) 0.0118(17) 0.0059(16) 0.0119(16)
C1 0.020(2) 0.019(2) 0.021(2) 0.0033(17) 0.0057(16) 0.0039(16)
C2 0.024(2) 0.018(2) 0.025(2) 0.0035(17) 0.0045(17) 0.0020(17)
C3 0.028(2) 0.021(2) 0.037(3) 0.011(2) 0.0056(19) 0.0038(18)
C4 0.023(2) 0.029(3) 0.048(3) 0.012(2) 0.015(2) 0.0095(19)
C5 0.025(2) 0.034(3) 0.041(3) 0.013(2) 0.017(2) 0.0044(19)
C6 0.023(2) 0.025(2) 0.027(2) 0.0081(19) 0.0095(18) 0.0022(17)
C7 0.031(2) 0.023(2) 0.024(2) 0.0058(18) 0.0048(18) 0.0017(18)
C8 0.024(2) 0.026(2) 0.037(2) 0.016(2) 0.0159(19) 0.0044(18)
C9 0.025(2) 0.025(2) 0.038(3) 0.013(2) 0.0105(19) 0.0043(18)
C10 0.027(3) 0.048(3) 0.048(3) 0.023(3) 0.011(2) -0.007(2)
C11 0.037(3) 0.058(4) 0.060(4) 0.029(3) 0.024(3) -0.003(3)
C12 0.053(3) 0.054(4) 0.042(3) 0.025(3) 0.026(3) 0.004(3)
C13 0.035(3) 0.033(3) 0.034(3) 0.014(2) 0.014(2) 0.005(2)
C14 0.027(2) 0.032(3) 0.036(3) 0.014(2) 0.0089(19) 0.0008(19)
C15 0.049(3) 0.037(3) 0.037(3) 0.011(2) 0.017(2) 0.002(2)
C16 0.039(3) 0.062(4) 0.051(3) 0.029(3) 0.003(2) -0.004(3)
C17 0.047(3) 0.055(3) 0.029(3) 0.017(2) 0.009(2) -0.002(3)
C18 0.095(7) 0.126(7) 0.134(8) 0.093(7) -0.053(6) -0.023(5)
C19 0.077(5) 0.082(5) 0.071(5) -0.014(4) 0.024(4) -0.012(4)
C20 0.028(2) 0.019(2) 0.022(2) 0.0084(18) -0.0017(17) -0.0006(17)
C21 0.029(2) 0.032(3) 0.025(2) 0.014(2) 0.0067(18) 0.0046(19)
C22 0.040(3) 0.035(3) 0.024(2) 0.006(2) 0.005(2) 0.008(2)
C23 0.045(3) 0.038(3) 0.020(2) 0.004(2) -0.003(2) 0.004(2)
C24 0.034(3) 0.038(3) 0.029(2) 0.007(2) -0.004(2) 0.009(2)
C25 0.029(2) 0.027(2) 0.027(2) 0.002(2) -0.0021(19) 0.0071(19)
C26 0.034(3) 0.038(3) 0.029(2) 0.007(2) 0.011(2) 0.014(2)
C27 0.027(2) 0.031(3) 0.027(2) 0.003(2) 0.0070(19) 0.0118(19)
C28 0.027(2) 0.035(3) 0.025(2) 0.006(2) 0.0043(18) 0.011(2)
C29 0.034(3) 0.039(3) 0.043(3) 0.013(2) 0.002(2) 0.012(2)
C30 0.026(3) 0.045(3) 0.058(3) 0.008(3) 0.008(2) 0.017(2)
C31 0.029(3) 0.052(3) 0.050(3) 0.015(3) 0.012(2) 0.007(2)
C32 0.031(3) 0.037(3) 0.032(3) 0.007(2) 0.011(2) 0.005(2)
C33 0.031(3) 0.040(3) 0.032(2) 0.016(2) 0.006(2) 0.013(2)
C34 0.055(4) 0.055(4) 0.042(3) 0.024(3) 0.007(3) 0.013(3)
C35 0.035(3) 0.058(4) 0.047(3) 0.017(3) 0.008(2) -0.007(3)
C36A 0.042(3) 0.044(3) 0.039(3) 0.015(2) 0.014(2) 0.005(2)
C37A 0.088(7) 0.046(5) 0.080(6) 0.028(5) -0.007(6) -0.006(5)
C38A 0.115(9) 0.073(7) 0.042(5) 0.024(4) 0.026(5) 0.018(6)
C36B 0.042(3) 0.044(3) 0.039(3) 0.015(2) 0.014(2) 0.005(2)
C37B 0.088(7) 0.046(5) 0.080(6) 0.028(5) -0.007(6) -0.006(5)
C38B 0.115(9) 0.073(7) 0.042(5) 0.024(4) 0.026(5) 0.018(6)
C39 0.034(2) 0.014(2) 0.030(2) 0.0062(18) 0.0110(19) 0.0031(17)
C40 0.030(3) 0.026(2) 0.035(3) 0.012(2) 0.010(2) 0.0043(19)
C41 0.046(3) 0.031(3) 0.039(3) 0.012(2) 0.001(2) 0.011(2)
C42 0.074(4) 0.027(3) 0.034(3) 0.014(2) 0.015(3) 0.004(3)
C43 0.058(3) 0.026(3) 0.034(3) 0.012(2) 0.025(2) 0.002(2)
C44 0.031(2) 0.021(2) 0.037(3) 0.006(2) 0.013(2) -0.0005(18)

loop_
_atom_type_symbol
_atom_type_description
_atom_type_scat_dispersion_real
_atom_type_scat_dispersion_imag
_atom_type_scat_source
C C 0.0033 0.0016 'International Tables Vol C Tables 4.2.6.8 and 6.1.1.4'
H H 0.0000 0.0000 'International Tables Vol C Tables 4.2.6.8 and 6.1.1.4'
N N 0.0061 0.0033 'International Tables Vol C Tables 4.2.6.8 and 6.1.1.4'
Te Te -0.5308 1.6751 'International Tables Vol C Tables 4.2.6.8 and 6.1.1.4'
Bi Bi -4.1077 10.2566 'International Tables Vol C Tables 4.2.6.8 and 6.1.1.4'

loop_
_exptl_crystal_face_index_h
_exptl_crystal_face_index_k
_exptl_crystal_face_index_l
_exptl_crystal_face_perp_dist
0 0 -1 0.041
0 0 1 0.051
1 0 -1 0.063
-1 0 1 0.132
0 1 -1 0.027
0 -1 1 0.018
-1 0 0 0.153

loop_
_geom_angle_atom_site_label_1
_geom_angle_atom_site_label_2
_geom_angle_atom_site_label_3
_geom_angle
C20 Bi1 C1 91.63(15)
C20 Bi1 Te1 81.02(10)
C1 Bi1 Te1 93.34(10)
C39 Te1 Bi1 103.39(11)
C7 N1 C8 118.8(4)
C26 N2 C27 118.3(4)
C6 C1 C2 118.5(4)
C6 C1 Bi1 122.1(3)
C2 C1 Bi1 119.4(3)
C1 C2 C3 119.7(4)
C1 C2 C7 122.6(4)
C3 C2 C7 117.7(4)
C4 C3 C2 120.6(4)
C4 C3 H3 119.4
C2 C3 H3 119.9
C5 C4 C3 119.4(4)
C5 C4 H4 120.3
C3 C4 H4 120.3
C4 C5 C6 120.5(4)
C4 C5 H5 119.9
C6 C5 H5 119.6
C5 C6 C1 121.2(4)
C5 C6 H6 119.5
C1 C6 H6 119.3
N1 C7 C2 123.6(4)
N1 C7 H7 118.2
C2 C7 H7 118.1
C13 C8 C9 121.6(4)
C13 C8 N1 120.7(4)
C9 C8 N1 117.7(4)
C10 C9 C8 118.4(4)
C10 C9 C14 121.2(4)
C8 C9 C14 120.3(4)
C11 C10 C9 120.6(5)
C11 C10 H10 119.6
C9 C10 H10 119.8
C10 C11 C12 120.4(5)
C10 C11 H11 119.7
C12 C11 H11 119.9
C11 C12 C13 121.6(5)
C11 C12 H12 119.0
C13 C12 H12 119.4
C12 C13 C8 117.3(5)
C12 C13 C17 120.2(4)
C8 C13 C17 122.5(4)
C9 C14 C16 113.5(4)
C9 C14 C15 110.8(4)
C16 C14 C15 109.6(4)
C9 C14 H14 107.6
C16 C14 H14 107.2
C15 C14 H14 107.9
C14 C15 H15A 109.3
C14 C15 H15B 109.5
H15A C15 H15B 109.5
C14 C15 H15C 109.5
H15A C15 H15C 109.5
H15B C15 H15C 109.5
C14 C16 H16A 110.1
C14 C16 H16B 109.5
H16A C16 H16B 109.5
C14 C16 H16C 108.8
H16A C16 H16C 109.5
H16B C16 H16C 109.5
C13 C17 C19 111.3(5)
C13 C17 C18 110.6(5)
C19 C17 C18 111.9(6)
C13 C17 H17 107.6
C19 C17 H17 107.6
C18 C17 H17 107.6
C17 C18 H18A 109.5
C17 C18 H18B 109.5
H18A C18 H18B 109.5
C17 C18 H18C 109.5
H18A C18 H18C 109.5
H18B C18 H18C 109.5
C17 C19 H19A 109.5
C17 C19 H19B 109.5
H19A C19 H19B 109.5
C17 C19 H19C 109.5
H19A C19 H19C 109.5
H19B C19 H19C 109.5
C25 C20 C21 118.7(4)
C25 C20 Bi1 117.9(3)
C21 C20 Bi1 123.3(3)
C20 C21 C22 119.7(4)
C20 C21 C26 124.2(4)
C22 C21 C26 116.1(4)
C23 C22 C21 120.8(4)
C23 C22 H22 119.9
C21 C22 H22 119.3
C24 C23 C22 120.0(4)
C24 C23 H23 119.9
C22 C23 H23 120.1
C23 C24 C25 119.9(4)
C23 C24 H24 120.0
C25 C24 H24 120.1
C20 C25 C24 120.9(4)
C20 C25 H25 119.5
C24 C25 H25 119.5
N2 C26 C21 124.1(4)
N2 C26 H26 117.9
C21 C26 H26 118.0
C28 C27 C32 121.9(4)
C28 C27 N2 118.9(4)
C32 C27 N2 119.2(4)
C27 C28 C29 118.5(4)
C27 C28 C33 120.4(4)
C29 C28 C33 121.0(4)
C30 C29 C28 120.9(5)
C30 C29 H29 119.8
C28 C29 H29 119.3
C29 C30 C31 120.3(5)
C29 C30 H30 119.8
C31 C30 H30 119.9
C30 C31 C32 121.5(5)
C30 C31 H31 119.4
C32 C31 H31 119.1
C31 C32 C27 116.9(4)
C31 C32 C36A 121.0(4)
C27 C32 C36A 122.0(4)
C35 C33 C34 110.1(5)
C35 C33 C28 110.5(4)
C34 C33 C28 113.4(4)
C35 C33 H33 107.4
C34 C33 H33 107.5
C28 C33 H33 107.7
C33 C34 H34A 109.5
C33 C34 H34B 109.8
H34A C34 H34B 109.5
C33 C34 H34C 109.2
H34A C34 H34C 109.5
H34B C34 H34C 109.5
C33 C35 H35A 109.6
C33 C35 H35B 109.8
H35A C35 H35B 109.5
C33 C35 H35C 109.1
H35A C35 H35C 109.5
H35B C35 H35C 109.5
C32 C36A C37A 108.8(8)
C32 C36A C38A 109.6(8)
C37A C36A C38A 104.9(11)
C32 C36A H36A 111.1
C37A C36A H36A 111.1
C38A C36A H36A 111.1
C36A C37A H37A 109.5
C36A C37A H37B 109.5
H37A C37A H37B 109.5
C36A C37A H37C 109.5
H37A C37A H37C 109.5
H37B C37A H37C 109.5
C36A C38A H38A 109.5
C36A C38A H38B 109.5
H38A C38A H38B 109.5
C36A C38A H38C 109.5
H38A C38A H38C 109.5
H38B C38A H38C 109.5
H37D C37B H37E 109.5
H37D C37B H37F 109.5
H37E C37B H37F 109.5
H38D C38B H38E 109.5
H38D C38B H38F 109.5
H38E C38B H38F 109.5
C40 C39 C44 118.6(4)
C40 C39 Te1 122.1(3)
C44 C39 Te1 119.2(3)
C41 C40 C39 120.1(4)
C41 C40 H40 120.1
C39 C40 H40 119.8
C40 C41 C42 121.0(5)
C40 C41 H41 119.6
C42 C41 H41 119.4
C41 C42 C43 118.4(5)
C41 C42 H42 121.2
C43 C42 H42 120.5
C44 C43 C42 121.1(5)
C44 C43 H43 119.3
C42 C43 H43 119.6
C43 C44 C39 120.8(5)
C43 C44 H44 119.5
C39 C44 H44 119.7

loop_
_geom_bond_atom_site_label_1
_geom_bond_atom_site_label_2
_geom_bond_distance
Bi1 C20 2.283(4)
Bi1 C1 2.298(4)
Bi1 Te1 2.9084(4)
Te1 C39 2.122(4)
N1 C7 1.273(6)
N1 C8 1.436(5)
N2 C26 1.273(6)
N2 C27 1.433(6)
C1 C6 1.385(6)
C1 C2 1.400(6)
C2 C3 1.405(6)
C2 C7 1.447(6)
C3 C4 1.379(6)
C3 H3 0.9301
C4 C5 1.376(7)
C4 H4 0.9299
C5 C6 1.384(6)
C5 H5 0.9300
C6 H6 0.9301
C7 H7 0.9300
C8 C13 1.402(6)
C8 C9 1.407(6)
C9 C10 1.389(6)
C9 C14 1.527(6)
C10 C11 1.372(7)
C10 H10 0.9300
C11 C12 1.380(8)
C11 H11 0.9300
C12 C13 1.391(7)
C12 H12 0.9300
C13 C17 1.510(7)
C14 C16 1.529(7)
C14 C15 1.531(7)
C14 H14 0.9800
C15 H15A 0.9600
C15 H15B 0.9600
C15 H15C 0.9600
C16 H16A 0.9600
C16 H16B 0.9600
C16 H16C 0.9600
C17 C19 1.515(9)
C17 C18 1.532(9)
C17 H17 1.0000
C18 H18A 0.9800
C18 H18B 0.9800
C18 H18C 0.9800
C19 H19A 0.9800
C19 H19B 0.9800
C19 H19C 0.9800
C20 C25 1.387(6)
C20 C21 1.393(6)
C21 C22 1.405(6)
C21 C26 1.469(6)
C22 C23 1.373(7)
C22 H22 0.9300
C23 C24 1.368(7)
C23 H23 0.9299
C24 C25 1.404(6)
C24 H24 0.9301
C25 H25 0.9299
C26 H26 0.9301
C27 C28 1.394(7)
C27 C32 1.408(6)
C28 C29 1.395(6)
C28 C33 1.530(7)
C29 C30 1.368(8)
C29 H29 0.9299
C30 C31 1.381(8)
C30 H30 0.9299
C31 C32 1.403(7)
C31 H31 0.9301
C32 C36A 1.512(5)
C33 C35 1.507(7)
C33 C34 1.518(7)
C33 H33 0.9800
C34 H34A 0.9600
C34 H34B 0.9600
C34 H34C 0.9601
C35 H35A 0.9600
C35 H35B 0.9601
C35 H35C 0.9600
C36A C37A 1.546(9)
C36A C38A 1.554(9)
C36A H36A 1.0000
C37A H37A 0.9800
C37A H37B 0.9800
C37A H37C 0.9800
C38A H38A 0.9800
C38A H38B 0.9800
C38A H38C 0.9800
C37B H37D 0.9800
C37B H37E 0.9800
C37B H37F 0.9800
C38B H38D 0.9800
C38B H38E 0.9800
C38B H38F 0.9800
C39 C40 1.390(6)
C39 C44 1.392(6)
C40 C41 1.384(7)
C40 H40 0.9300
C41 C42 1.387(8)
C41 H41 0.9300
C42 C43 1.386(8)
C42 H42 0.9300
C43 C44 1.365(7)
C43 H43 0.9301
C44 H44 0.9299
